data_7226167
loop_
_publ_author_name
'Sa\"id, Salem'
'Na\"ili, Houcine'
'Bataille, Thierry'
'Herrera, Raquel P.'

_publ_section_title
;
 Crystallisation, thermal analysis and acetal protection activity of new
 layered Zn(ii) hybrid polymorphs
;
_journal_issue 28
_journal_name_full CrystEngComm
_journal_page_first 5365
_journal_paper_doi 10.1039/C6CE00486E
_journal_volume 18
_journal_year 2016
_chemical_formula_moiety '2(O4 S), 2(C6 H9 N2), H12 O6 Zn, 2(H2 O)'
_chemical_formula_sum 'C12 H34 N4 O16 S2 Zn'
_chemical_formula_weight 619.92
_chemical_name_systematic
;
 bis(2-amino-6-methylpyridinium) hexaaquazinc(II) disulfate dihydrate
;
_space_group_crystal_system triclinic
_space_group_IT_number 2
_space_group_name_Hall '-P 1'
_space_group_name_H-M_alt 'P -1'
_symmetry_space_group_name_Hall '-P 1'
_symmetry_space_group_name_H-M 'P -1'
_atom_sites_solution_hydrogens geom
_atom_sites_solution_primary direct
_atom_sites_solution_secondary difmap
_audit_block_doi 10.5517/cc13wg1h
_audit_creation_method SHELXL-97
_audit_update_record
;
2016-04-27 deposited with the CCDC.
2016-05-25 downloaded from the CCDC.
;
_cell_angle_alpha 80.60(3)
_cell_angle_beta 83.38(3)
_cell_angle_gamma 89.56(3)
_cell_formula_units_Z 3
_cell_length_a 7.3453(18)
_cell_length_b 12.594(4)
_cell_length_c 20.074(6)
_cell_measurement_reflns_used 8392
_cell_measurement_temperature 100(2)
_cell_measurement_theta_max 29
_cell_measurement_theta_min 2
_cell_volume 1819.7(9)
_computing_cell_refinement
;
CrysAlisPro, Agilent Technologies,
Version 1.171.36.21 (release 14-08-2012 CrysAlis171 .NET)
(compiled Sep 14 2012,17:21:16)
;
_computing_data_collection
;
CrysAlisPro, Agilent Technologies,
Version 1.171.36.21 (release 14-08-2012 CrysAlis171 .NET)
(compiled Sep 14 2012,17:21:16)
;
_computing_data_reduction
;
CrysAlisPro, Agilent Technologies,
Version 1.171.36.21 (release 14-08-2012 CrysAlis171 .NET)
(compiled Sep 14 2012,17:21:16)
;
_computing_structure_refinement 'SHELXL-97 (Sheldrick, 1997)'
_computing_structure_solution 'SHELXS-97 (Sheldrick, 1990)'
_diffrn_ambient_temperature 100(2)
_diffrn_measured_fraction_theta_full 0.988
_diffrn_measured_fraction_theta_max 0.866
_diffrn_measurement_device_type
;
Kuma KM-4-CCD\k-geometry 
;
_diffrn_measurement_method 'omega scan'
_diffrn_radiation_monochromator graphite
_diffrn_radiation_source 'fine-focus sealed tube'
_diffrn_radiation_type MoK\a
_diffrn_radiation_wavelength 0.71073
_diffrn_reflns_av_R_equivalents 0.0296
_diffrn_reflns_av_sigmaI/netI 0.0417
_diffrn_reflns_limit_h_max 9
_diffrn_reflns_limit_h_min -8
_diffrn_reflns_limit_k_max 16
_diffrn_reflns_limit_k_min -16
_diffrn_reflns_limit_l_max 25
_diffrn_reflns_limit_l_min -26
_diffrn_reflns_number 14566
_diffrn_reflns_theta_full 25.50
_diffrn_reflns_theta_max 28.60
_diffrn_reflns_theta_min 2.86
_exptl_absorpt_coefficient_mu 1.266
_exptl_absorpt_correction_T_max 0.8733
_exptl_absorpt_correction_T_min 0.6655
_exptl_absorpt_correction_type analytical
_exptl_absorpt_process_details
;
CrysAlis RED, Oxford Diffraction Ltd.,
Version 1.171.33.66 (release 28-04-2010 CrysAlis171 .NET)
(compiled Apr 28 2010,14:27:37)
Analytical numeric absorption correction using a multifaceted crystal
model based on expressions derived by R.C. Clark & J.S. Reid.
(Clark, R. C. & Reid, J. S. (1995). Acta Cryst. A51, 887-897)
;
_exptl_crystal_colour colorless
_exptl_crystal_density_diffrn 1.697
_exptl_crystal_density_method 'not measured'
_exptl_crystal_description needle
_exptl_crystal_F_000 972
_exptl_crystal_size_max 0.35
_exptl_crystal_size_mid 0.20
_exptl_crystal_size_min 0.11
_refine_diff_density_max 0.713
_refine_diff_density_min -0.575
_refine_diff_density_rms 0.103
_refine_ls_extinction_method none
_refine_ls_goodness_of_fit_ref 1.038
_refine_ls_hydrogen_treatment mixed
_refine_ls_matrix_type full
_refine_ls_number_parameters 478
_refine_ls_number_reflns 8053
_refine_ls_number_restraints 0
_refine_ls_restrained_S_all 1.038
_refine_ls_R_factor_all 0.0526
_refine_ls_R_factor_gt 0.0407
_refine_ls_shift/su_max 0.001
_refine_ls_shift/su_mean 0.000
_refine_ls_structure_factor_coef Fsqd
_refine_ls_weighting_details
;
 calc w=1/[\s^2^(Fo^2^)+(0.0650P)^2^] 
 where P=(Fo^2^+2Fc^2^)/3
;
_refine_ls_weighting_scheme calc
_refine_ls_wR_factor_gt 0.1078
_refine_ls_wR_factor_ref 0.1117
_reflns_number_gt 6332
_reflns_number_total 8053
_reflns_threshold_expression >2sigma(I)
_cod_data_source_file c6ce00486e3.cif
_cod_data_source_block saleznra
_cod_database_code 7226167
_shelx_space_group_comment
;
The symmetry employed for this shelxl refinement is uniquely defined
by the following loop, which should always be used as a source of
symmetry information in preference to the above space-group names.
They are only intended as comments.
;

loop_
_symmetry_equiv_pos_as_xyz
'x, y, z'
'-x, -y, -z'

loop_
_atom_site_label
_atom_site_type_symbol
_atom_site_fract_x
_atom_site_fract_y
_atom_site_fract_z
_atom_site_U_iso_or_equiv
_atom_site_adp_type
_atom_site_occupancy
_atom_site_symmetry_multiplicity
_atom_site_calc_flag
_atom_site_refinement_flags
Zn1 Zn 0.5000 0.5000 0.5000 0.01411(11) Uani 1 2 d S
O1W O 0.2860(3) 0.60998(15) 0.48960(9) 0.0228(4) Uani 1 1 d .
H1W1 H 0.1974 0.5875 0.4708 0.034 Uiso 1 1 d R
H1W2 H 0.2433 0.6389 0.5240 0.034 Uiso 1 1 d R
O2W O 0.4036(3) 0.41525(15) 0.42891(9) 0.0199(4) Uani 1 1 d .
H2W1 H 0.4225 0.4339 0.3855 0.030 Uiso 1 1 d R
H2W2 H 0.3041 0.3777 0.4392 0.030 Uiso 1 1 d R
O3W O 0.6610(3) 0.60139(14) 0.42586(9) 0.0174(4) Uani 1 1 d .
H3W1 H 0.7753 0.5885 0.4164 0.026 Uiso 1 1 d R
H3W2 H 0.6067 0.6156 0.3898 0.026 Uiso 1 1 d R
Zn2 Zn 0.14290(4) 0.52767(2) 0.836598(13) 0.01198(9) Uani 1 1 d .
O4W O -0.0493(3) 0.64521(14) 0.80834(8) 0.0167(4) Uani 1 1 d .
H4W1 H -0.1504 0.6505 0.8338 0.025 Uiso 1 1 d R
H4W2 H -0.0664 0.6666 0.7666 0.025 Uiso 1 1 d R
O5W O 0.3608(3) 0.64084(13) 0.81204(8) 0.0150(4) Uani 1 1 d .
H5W1 H 0.4368 0.6256 0.7791 0.022 Uiso 1 1 d R
H5W2 H 0.4247 0.6500 0.8440 0.022 Uiso 1 1 d R
O6W O 0.1863(2) 0.49741(13) 0.73747(8) 0.0138(4) Uani 1 1 d .
H6W1 H 0.2779 0.4582 0.7266 0.021 Uiso 1 1 d R
H6W2 H 0.1879 0.5560 0.7086 0.021 Uiso 1 1 d R
O7W O 0.0928(3) 0.56349(14) 0.93280(8) 0.0160(4) Uani 1 1 d .
H7W1 H 0.1631 0.5449 0.9640 0.024 Uiso 1 1 d R
H7W2 H -0.0022 0.5952 0.9491 0.024 Uiso 1 1 d R
O8W O -0.0604(3) 0.40623(14) 0.85768(9) 0.0160(4) Uani 1 1 d .
H8W1 H -0.1209 0.3947 0.8253 0.024 Uiso 1 1 d R
H8W2 H -0.1337 0.4149 0.8930 0.024 Uiso 1 1 d R
O9W O 0.3282(3) 0.41271(15) 0.87640(9) 0.0210(4) Uani 1 1 d .
H9W1 H 0.4281 0.3900 0.8570 0.031 Uiso 1 1 d R
H9W2 H 0.2946 0.3737 0.9151 0.031 Uiso 1 1 d R
S1 S 0.02087(9) 0.72968(5) 0.61985(3) 0.01456(14) Uani 1 1 d .
O11 O 0.1901(3) 0.68078(17) 0.64346(12) 0.0341(6) Uani 1 1 d .
O12 O -0.1231(3) 0.72606(14) 0.67870(9) 0.0167(4) Uani 1 1 d .
O13 O 0.0566(3) 0.84211(14) 0.58780(9) 0.0158(4) Uani 1 1 d .
O14 O -0.0455(3) 0.66697(15) 0.57137(9) 0.0253(5) Uani 1 1 d .
S2 S -0.33168(9) 0.73132(5) 0.94738(3) 0.01119(13) Uani 1 1 d .
O21 O -0.4983(3) 0.73140(14) 0.99594(9) 0.0153(4) Uani 1 1 d .
O22 O -0.2877(3) 0.84062(14) 0.91133(9) 0.0161(4) Uani 1 1 d .
O23 O -0.3633(2) 0.65905(14) 0.89767(8) 0.0142(4) Uani 1 1 d .
O24 O -0.1777(3) 0.68777(14) 0.98515(9) 0.0152(4) Uani 1 1 d .
S3 S 0.59989(9) 0.30356(5) 0.73573(3) 0.01315(14) Uani 1 1 d .
O32 O 0.4408(3) 0.34999(14) 0.70113(9) 0.0161(4) Uani 1 1 d .
O33 O 0.6330(3) 0.37182(15) 0.78680(9) 0.0205(4) Uani 1 1 d .
O34 O 0.5572(3) 0.19270(15) 0.76812(10) 0.0227(4) Uani 1 1 d .
O31 O 0.7631(3) 0.30623(15) 0.68572(10) 0.0220(4) Uani 1 1 d .
N1A N 0.3565(3) 0.96964(17) 0.58808(10) 0.0140(4) Uani 1 1 d .
H1A H 0.2611 0.9268 0.5905 0.017 Uiso 1 1 calc R
C2A C 0.3343(4) 1.0779(2) 0.56829(12) 0.0146(5) Uani 1 1 d .
C3A C 0.4815(4) 1.1447(2) 0.56395(13) 0.0187(6) Uani 1 1 d .
H3A H 0.4698 1.2201 0.5504 0.022 Uiso 1 1 calc R
C4A C 0.6513(4) 1.1011(2) 0.57964(13) 0.0198(6) Uani 1 1 d .
H4A H 0.7543 1.1475 0.5766 0.024 Uiso 1 1 calc R
C5A C 0.6700(4) 0.9929(2) 0.59923(12) 0.0162(5) Uani 1 1 d .
H5A H 0.7853 0.9639 0.6094 0.019 Uiso 1 1 calc R
C6A C 0.5167(4) 0.9251(2) 0.60412(12) 0.0143(5) Uani 1 1 d .
C7A C 0.1481(4) 1.1136(2) 0.55333(13) 0.0180(6) Uani 1 1 d .
H7A1 H 0.1488 1.1919 0.5394 0.027 Uiso 1 1 calc R
H7A2 H 0.0607 1.0937 0.5941 0.027 Uiso 1 1 calc R
H7A3 H 0.1119 1.0788 0.5166 0.027 Uiso 1 1 calc R
N2A N 0.5225(3) 0.81814(17) 0.62368(11) 0.0182(5) Uani 1 1 d .
H2A1 H 0.4245 0.7781 0.6243 0.022 Uiso 1 1 d R
H2A2 H 0.6282 0.7914 0.6346 0.022 Uiso 1 1 d R
N1B N -0.0001(3) 0.97153(16) 0.92000(10) 0.0130(4) Uani 1 1 d .
H1B H -0.0952 0.9290 0.9211 0.016 Uiso 1 1 calc R
C2B C 0.1627(4) 0.92589(19) 0.93362(12) 0.0129(5) Uani 1 1 d .
C3B C 0.3134(4) 0.9937(2) 0.93200(12) 0.0143(5) Uani 1 1 d .
H3B H 0.4291 0.9642 0.9411 0.017 Uiso 1 1 calc R
C4B C 0.2933(4) 1.1034(2) 0.91718(12) 0.0159(5) Uani 1 1 d .
H4B H 0.3952 1.1498 0.9164 0.019 Uiso 1 1 calc R
C5B C 0.1219(4) 1.1474(2) 0.90319(12) 0.0148(5) Uani 1 1 d .
H5B H 0.1081 1.2231 0.8928 0.018 Uiso 1 1 calc R
C6B C -0.0233(4) 1.0804(2) 0.90472(12) 0.0134(5) Uani 1 1 d .
N2B N 0.1690(3) 0.81841(17) 0.94732(11) 0.0165(5) Uani 1 1 d .
H2B1 H 0.0690 0.7785 0.9530 0.020 Uiso 1 1 d R
H2B2 H 0.2735 0.7897 0.9579 0.020 Uiso 1 1 d R
C7B C -0.2110(4) 1.1168(2) 0.89147(13) 0.0169(5) Uani 1 1 d .
H7B1 H -0.2941 1.1021 0.9338 0.025 Uiso 1 1 calc R
H7B2 H -0.2543 1.0779 0.8577 0.025 Uiso 1 1 calc R
H7B3 H -0.2082 1.1942 0.8741 0.025 Uiso 1 1 calc R
N1C N 0.2789(3) 0.06580(16) 0.74925(10) 0.0137(4) Uani 1 1 d .
H1C H 0.3723 0.1089 0.7497 0.016 Uiso 1 1 calc R
C2C C 0.1176(4) 0.1102(2) 0.73555(12) 0.0149(5) Uani 1 1 d .
C3C C -0.0322(4) 0.0417(2) 0.73525(13) 0.0171(5) Uani 1 1 d .
H3C H -0.1481 0.0707 0.7259 0.021 Uiso 1 1 calc R
C4C C -0.0090(4) -0.0674(2) 0.74853(13) 0.0183(6) Uani 1 1 d .
H4C H -0.1096 -0.1143 0.7484 0.022 Uiso 1 1 calc R
C5C C 0.1626(4) -0.1108(2) 0.76239(13) 0.0178(6) Uani 1 1 d .
H5C H 0.1779 -0.1866 0.7715 0.021 Uiso 1 1 calc R
C6C C 0.3055(4) -0.0435(2) 0.76263(12) 0.0144(5) Uani 1 1 d .
N2C N 0.1061(3) 0.21764(17) 0.72343(11) 0.0191(5) Uani 1 1 d .
H2C1 H 0.2082 0.2546 0.7217 0.023 Uiso 1 1 d R
H2C2 H 0.0005 0.2453 0.7132 0.023 Uiso 1 1 d R
C7C C 0.4928(4) -0.0783(2) 0.77752(13) 0.0186(6) Uani 1 1 d .
H7C1 H 0.4950 -0.1569 0.7889 0.028 Uiso 1 1 calc R
H7C2 H 0.5257 -0.0464 0.8160 0.028 Uiso 1 1 calc R
H7C3 H 0.5809 -0.0544 0.7375 0.028 Uiso 1 1 calc R
O11W O 0.6031(3) 0.57696(14) 0.71142(8) 0.0175(4) Uani 1 1 d .
H1 H 0.6379 0.5165 0.7325 0.026 Uiso 1 1 d R
H2 H 0.6961 0.6200 0.7011 0.026 Uiso 1 1 d R
O12W O 0.6985(3) 0.45019(14) 0.96267(9) 0.0164(4) Uani 1 1 d .
H3 H 0.6476 0.5083 0.9453 0.025 Uiso 1 1 d R
H4 H 0.6235 0.3963 0.9725 0.025 Uiso 1 1 d R
O13W O 0.9749(3) 0.44256(15) 0.59061(10) 0.0250(5) Uani 1 1 d .
H5 H 0.9725 0.5111 0.5896 0.037 Uiso 1 1 d R
H6 H 0.9111 0.4099 0.6266 0.037 Uiso 1 1 d R

loop_
_atom_site_aniso_label
_atom_site_aniso_U_11
_atom_site_aniso_U_22
_atom_site_aniso_U_33
_atom_site_aniso_U_23
_atom_site_aniso_U_13
_atom_site_aniso_U_12
Zn1 0.0168(3) 0.0137(2) 0.0118(2) -0.00200(15) -0.00179(16) -0.00095(17)
O1W 0.0246(12) 0.0186(10) 0.0235(10) -0.0021(8) 0.0029(8) 0.0031(8)
O2W 0.0236(12) 0.0228(10) 0.0149(9) -0.0080(7) -0.0019(8) -0.0039(8)
O3W 0.0166(11) 0.0198(10) 0.0152(9) -0.0001(7) -0.0030(7) 0.0014(8)
Zn2 0.01181(18) 0.01229(15) 0.01170(15) -0.00121(10) -0.00185(11) 0.00047(11)
O4W 0.0166(11) 0.0212(10) 0.0107(8) 0.0010(7) -0.0004(7) 0.0040(8)
O5W 0.0146(11) 0.0156(9) 0.0147(8) -0.0030(7) -0.0005(7) -0.0007(7)
O6W 0.0167(10) 0.0123(9) 0.0119(8) -0.0015(6) -0.0008(7) 0.0035(7)
O7W 0.0129(11) 0.0236(10) 0.0123(8) -0.0030(7) -0.0050(7) 0.0046(8)
O8W 0.0169(11) 0.0170(9) 0.0139(8) -0.0016(7) -0.0024(7) -0.0031(7)
O9W 0.0199(12) 0.0201(10) 0.0192(9) 0.0057(7) 0.0007(8) 0.0051(8)
S1 0.0134(4) 0.0117(3) 0.0167(3) 0.0015(2) 0.0004(2) 0.0002(2)
O11 0.0113(12) 0.0233(11) 0.0584(15) 0.0185(10) -0.0005(10) 0.0019(9)
O12 0.0170(11) 0.0189(9) 0.0133(9) -0.0014(7) -0.0002(7) -0.0019(8)
O13 0.0153(11) 0.0126(9) 0.0183(9) 0.0028(7) -0.0039(7) -0.0023(7)
O14 0.0382(14) 0.0183(10) 0.0185(10) -0.0074(8) 0.0074(9) -0.0092(9)
S2 0.0098(3) 0.0110(3) 0.0128(3) -0.0014(2) -0.0027(2) -0.0002(2)
O21 0.0121(10) 0.0169(9) 0.0171(9) -0.0049(7) 0.0004(7) 0.0013(7)
O22 0.0175(11) 0.0116(9) 0.0183(9) 0.0028(7) -0.0059(7) -0.0025(7)
O23 0.0143(10) 0.0161(9) 0.0135(8) -0.0052(7) -0.0033(7) -0.0013(7)
O24 0.0149(11) 0.0140(9) 0.0170(9) -0.0012(7) -0.0053(7) 0.0018(7)
S3 0.0119(4) 0.0116(3) 0.0161(3) -0.0013(2) -0.0039(2) 0.0001(2)
O32 0.0129(11) 0.0173(9) 0.0184(9) -0.0018(7) -0.0045(7) 0.0031(7)
O33 0.0199(12) 0.0229(10) 0.0211(10) -0.0077(8) -0.0070(8) 0.0008(8)
O34 0.0232(12) 0.0141(9) 0.0310(11) 0.0031(8) -0.0130(9) -0.0039(8)
O31 0.0174(12) 0.0237(11) 0.0239(10) -0.0025(8) -0.0003(8) 0.0025(8)
N1A 0.0150(13) 0.0119(10) 0.0147(10) -0.0010(8) -0.0018(8) -0.0007(8)
C2A 0.0174(15) 0.0162(13) 0.0109(11) -0.0039(9) -0.0019(10) 0.0025(10)
C3A 0.0191(16) 0.0157(13) 0.0213(13) -0.0027(10) -0.0029(11) -0.0004(11)
C4A 0.0148(16) 0.0187(14) 0.0258(14) -0.0038(11) -0.0009(11) -0.0055(11)
C5A 0.0129(15) 0.0179(13) 0.0175(12) -0.0017(10) -0.0022(10) 0.0016(10)
C6A 0.0139(15) 0.0179(13) 0.0123(11) -0.0045(9) -0.0033(10) 0.0034(10)
C7A 0.0162(16) 0.0179(13) 0.0191(13) -0.0006(10) -0.0028(11) 0.0026(11)
N2A 0.0172(14) 0.0126(11) 0.0243(12) 0.0003(9) -0.0044(9) 0.0019(9)
N1B 0.0131(12) 0.0119(10) 0.0136(10) -0.0009(8) -0.0019(8) -0.0015(8)
C2B 0.0143(15) 0.0131(12) 0.0117(11) -0.0027(9) -0.0021(10) 0.0014(10)
C3B 0.0111(14) 0.0184(13) 0.0139(12) -0.0036(9) -0.0024(10) 0.0004(10)
C4B 0.0142(15) 0.0163(13) 0.0178(12) -0.0053(10) -0.0008(10) -0.0024(10)
C5B 0.0176(15) 0.0123(12) 0.0142(12) -0.0020(9) -0.0009(10) -0.0010(10)
C6B 0.0151(15) 0.0142(12) 0.0113(11) -0.0030(9) -0.0021(9) 0.0032(10)
N2B 0.0112(12) 0.0122(11) 0.0259(12) -0.0013(9) -0.0035(9) 0.0009(8)
C7B 0.0159(16) 0.0165(13) 0.0189(13) -0.0021(10) -0.0055(10) 0.0024(10)
N1C 0.0165(13) 0.0107(10) 0.0144(10) -0.0022(8) -0.0040(8) 0.0004(8)
C2C 0.0161(15) 0.0182(13) 0.0103(11) -0.0023(9) -0.0007(10) 0.0010(10)
C3C 0.0146(15) 0.0198(13) 0.0176(12) -0.0037(10) -0.0037(10) -0.0001(11)
C4C 0.0165(16) 0.0172(13) 0.0219(13) -0.0054(10) -0.0021(11) -0.0052(11)
C5C 0.0228(17) 0.0132(12) 0.0182(12) -0.0052(10) -0.0022(11) -0.0011(11)
C6C 0.0180(15) 0.0136(12) 0.0110(11) -0.0015(9) 0.0000(10) 0.0010(10)
N2C 0.0169(14) 0.0142(11) 0.0256(12) 0.0011(9) -0.0059(10) -0.0003(9)
C7C 0.0182(16) 0.0164(13) 0.0207(13) -0.0003(10) -0.0041(11) 0.0020(11)
O11W 0.0187(11) 0.0166(9) 0.0167(9) -0.0020(7) -0.0011(7) -0.0044(8)
O12W 0.0151(11) 0.0143(9) 0.0198(9) -0.0001(7) -0.0051(7) -0.0015(7)
O13W 0.0190(12) 0.0149(10) 0.0386(12) 0.0014(8) -0.0019(9) -0.0014(8)

loop_
_atom_type_symbol
_atom_type_description
_atom_type_scat_dispersion_real
_atom_type_scat_dispersion_imag
_atom_type_scat_source
C C 0.0033 0.0016 'International Tables Vol C Tables 4.2.6.8 and 6.1.1.4'
H H 0.0000 0.0000 'International Tables Vol C Tables 4.2.6.8 and 6.1.1.4'
N N 0.0061 0.0033 'International Tables Vol C Tables 4.2.6.8 and 6.1.1.4'
O O 0.0106 0.0060 'International Tables Vol C Tables 4.2.6.8 and 6.1.1.4'
S S 0.1246 0.1234 'International Tables Vol C Tables 4.2.6.8 and 6.1.1.4'
Zn Zn 0.2839 1.4301 'International Tables Vol C Tables 4.2.6.8 and 6.1.1.4'

loop_
_geom_angle_atom_site_label_1
_geom_angle_atom_site_label_2
_geom_angle_atom_site_label_3
_geom_angle
_geom_angle_site_symmetry_1
_geom_angle_site_symmetry_3
O3W Zn1 O3W 180.000(1) 2_666 .
O3W Zn1 O1W 91.04(8) 2_666 .
O3W Zn1 O1W 88.96(8) . .
O3W Zn1 O1W 88.96(8) 2_666 2_666
O3W Zn1 O1W 91.04(8) . 2_666
O1W Zn1 O1W 180.00(10) . 2_666
O3W Zn1 O2W 87.29(7) 2_666 .
O3W Zn1 O2W 92.71(7) . .
O1W Zn1 O2W 90.94(8) . .
O1W Zn1 O2W 89.06(8) 2_666 .
O3W Zn1 O2W 92.71(7) 2_666 2_666
O3W Zn1 O2W 87.29(7) . 2_666
O1W Zn1 O2W 89.06(8) . 2_666
O1W Zn1 O2W 90.94(8) 2_666 2_666
O2W Zn1 O2W 180.000(1) . 2_666
Zn1 O1W H1W1 113.4 . .
Zn1 O1W H1W2 119.0 . .
H1W1 O1W H1W2 110.0 . .
Zn1 O2W H2W1 125.0 . .
Zn1 O2W H2W2 120.4 . .
H2W1 O2W H2W2 109.2 . .
Zn1 O3W H3W1 120.7 . .
Zn1 O3W H3W2 110.1 . .
H3W1 O3W H3W2 111.7 . .
O7W Zn2 O6W 177.33(7) . .
O7W Zn2 O4W 87.09(7) . .
O6W Zn2 O4W 90.27(7) . .
O7W Zn2 O8W 91.67(8) . .
O6W Zn2 O8W 88.77(7) . .
O4W Zn2 O8W 91.61(8) . .
O7W Zn2 O9W 86.42(8) . .
O6W Zn2 O9W 96.23(8) . .
O4W Zn2 O9W 173.48(7) . .
O8W Zn2 O9W 88.06(8) . .
O7W Zn2 O5W 91.41(7) . .
O6W Zn2 O5W 88.31(7) . .
O4W Zn2 O5W 91.85(7) . .
O8W Zn2 O5W 175.48(7) . .
O9W Zn2 O5W 88.83(8) . .
Zn2 O4W H4W1 121.1 . .
Zn2 O4W H4W2 122.3 . .
H4W1 O4W H4W2 109.0 . .
Zn2 O5W H5W1 111.2 . .
Zn2 O5W H5W2 117.4 . .
H5W1 O5W H5W2 106.6 . .
Zn2 O6W H6W1 118.2 . .
Zn2 O6W H6W2 111.4 . .
H6W1 O6W H6W2 109.9 . .
Zn2 O7W H7W1 123.8 . .
Zn2 O7W H7W2 126.5 . .
H7W1 O7W H7W2 109.6 . .
Zn2 O8W H8W1 118.4 . .
Zn2 O8W H8W2 110.2 . .
H8W1 O8W H8W2 110.6 . .
Zn2 O9W H9W1 129.5 . .
Zn2 O9W H9W2 117.8 . .
H9W1 O9W H9W2 111.8 . .
O13 S1 O14 110.61(11) . .
O13 S1 O11 110.02(12) . .
O14 S1 O11 109.20(14) . .
O13 S1 O12 109.29(11) . .
O14 S1 O12 108.18(12) . .
O11 S1 O12 109.52(12) . .
O22 S2 O21 110.44(11) . .
O22 S2 O24 110.37(11) . .
O21 S2 O24 108.84(11) . .
O22 S2 O23 109.89(10) . .
O21 S2 O23 108.83(11) . .
O24 S2 O23 108.41(11) . .
O34 S3 O31 109.88(12) . .
O34 S3 O33 111.00(11) . .
O31 S3 O33 109.36(12) . .
O34 S3 O32 109.62(11) . .
O31 S3 O32 109.68(11) . .
O33 S3 O32 107.26(11) . .
C6A N1A C2A 123.6(2) . .
C6A N1A H1A 118.2 . .
C2A N1A H1A 118.2 . .
C3A C2A N1A 118.6(2) . .
C3A C2A C7A 124.7(2) . .
N1A C2A C7A 116.7(2) . .
C2A C3A C4A 119.4(2) . .
C2A C3A H3A 120.3 . .
C4A C3A H3A 120.3 . .
C5A C4A C3A 120.9(3) . .
C5A C4A H4A 119.6 . .
C3A C4A H4A 119.6 . .
C4A C5A C6A 119.1(3) . .
C4A C5A H5A 120.4 . .
C6A C5A H5A 120.4 . .
N2A C6A N1A 118.6(2) . .
N2A C6A C5A 123.0(3) . .
N1A C6A C5A 118.4(2) . .
C2A C7A H7A1 109.5 . .
C2A C7A H7A2 109.5 . .
H7A1 C7A H7A2 109.5 . .
C2A C7A H7A3 109.5 . .
H7A1 C7A H7A3 109.5 . .
H7A2 C7A H7A3 109.5 . .
C6A N2A H2A1 120.2 . .
C6A N2A H2A2 116.7 . .
H2A1 N2A H2A2 123.1 . .
C2B N1B C6B 123.2(2) . .
C2B N1B H1B 118.4 . .
C6B N1B H1B 118.4 . .
N2B C2B N1B 117.8(2) . .
N2B C2B C3B 123.9(2) . .
N1B C2B C3B 118.2(2) . .
C4B C3B C2B 119.6(3) . .
C4B C3B H3B 120.2 . .
C2B C3B H3B 120.2 . .
C3B C4B C5B 120.3(2) . .
C3B C4B H4B 119.9 . .
C5B C4B H4B 119.9 . .
C6B C5B C4B 119.4(2) . .
C6B C5B H5B 120.3 . .
C4B C5B H5B 120.3 . .
C5B C6B N1B 119.2(2) . .
C5B C6B C7B 124.6(2) . .
N1B C6B C7B 116.2(2) . .
C2B N2B H2B1 121.5 . .
C2B N2B H2B2 117.2 . .
H2B1 N2B H2B2 120.3 . .
C6B C7B H7B1 109.5 . .
C6B C7B H7B2 109.5 . .
H7B1 C7B H7B2 109.5 . .
C6B C7B H7B3 109.5 . .
H7B1 C7B H7B3 109.5 . .
H7B2 C7B H7B3 109.5 . .
C2C N1C C6C 123.4(2) . .
C2C N1C H1C 118.3 . .
C6C N1C H1C 118.3 . .
N2C C2C N1C 118.7(2) . .
N2C C2C C3C 122.8(3) . .
N1C C2C C3C 118.5(2) . .
C4C C3C C2C 119.2(3) . .
C4C C3C H3C 120.4 . .
C2C C3C H3C 120.4 . .
C3C C4C C5C 120.6(3) . .
C3C C4C H4C 119.7 . .
C5C C4C H4C 119.7 . .
C6C C5C C4C 119.4(2) . .
C6C C5C H5C 120.3 . .
C4C C5C H5C 120.3 . .
C5C C6C N1C 118.9(3) . .
C5C C6C C7C 125.0(2) . .
N1C C6C C7C 116.1(2) . .
C2C N2C H2C1 117.0 . .
C2C N2C H2C2 117.5 . .
H2C1 N2C H2C2 125.1 . .
C6C C7C H7C1 109.5 . .
C6C C7C H7C2 109.5 . .
H7C1 C7C H7C2 109.5 . .
C6C C7C H7C3 109.5 . .
H7C1 C7C H7C3 109.5 . .
H7C2 C7C H7C3 109.5 . .
H1 O11W H2 108.8 . .
H3 O12W H4 112.7 . .
H5 O13W H6 110.6 . .

loop_
_geom_bond_atom_site_label_1
_geom_bond_atom_site_label_2
_geom_bond_distance
_geom_bond_site_symmetry_2
Zn1 O3W 2.0592(19) 2_666
Zn1 O3W 2.0592(19) .
Zn1 O1W 2.093(2) .
Zn1 O1W 2.093(2) 2_666
Zn1 O2W 2.1021(18) .
Zn1 O2W 2.1021(18) 2_666
O1W H1W1 0.8599 .
O1W H1W2 0.8595 .
O2W H2W1 0.8600 .
O2W H2W2 0.8600 .
O3W H3W1 0.8596 .
O3W H3W2 0.8594 .
Zn2 O7W 2.0462(18) .
Zn2 O6W 2.0751(17) .
Zn2 O4W 2.094(2) .
Zn2 O8W 2.1036(19) .
Zn2 O9W 2.105(2) .
Zn2 O5W 2.1117(19) .
O4W H4W1 0.8598 .
O4W H4W2 0.8598 .
O5W H5W1 0.8599 .
O5W H5W2 0.8601 .
O6W H6W1 0.8602 .
O6W H6W2 0.8595 .
O7W H7W1 0.8599 .
O7W H7W2 0.8601 .
O8W H8W1 0.8600 .
O8W H8W2 0.8602 .
O9W H9W1 0.8598 .
O9W H9W2 0.8598 .
S1 O13 1.4686(18) .
S1 O14 1.475(2) .
S1 O11 1.476(2) .
S1 O12 1.4871(19) .
S2 O22 1.4664(18) .
S2 O21 1.4744(19) .
S2 O24 1.4855(19) .
S2 O23 1.4937(18) .
S3 O34 1.4606(19) .
S3 O31 1.469(2) .
S3 O33 1.4825(19) .
S3 O32 1.494(2) .
N1A C6A 1.349(3) .
N1A C2A 1.370(3) .
N1A H1A 0.8800 .
C2A C3A 1.361(4) .
C2A C7A 1.485(4) .
C3A C4A 1.407(4) .
C3A H3A 0.9500 .
C4A C5A 1.365(4) .
C4A H4A 0.9500 .
C5A C6A 1.403(4) .
C5A H5A 0.9500 .
C6A N2A 1.342(3) .
C7A H7A1 0.9800 .
C7A H7A2 0.9800 .
C7A H7A3 0.9800 .
N2A H2A1 0.8803 .
N2A H2A2 0.8800 .
N1B C2B 1.359(3) .
N1B C6B 1.369(3) .
N1B H1B 0.8800 .
C2B N2B 1.338(3) .
C2B C3B 1.398(4) .
C3B C4B 1.375(4) .
C3B H3B 0.9500 .
C4B C5B 1.411(4) .
C4B H4B 0.9500 .
C5B C6B 1.359(4) .
C5B H5B 0.9500 .
C6B C7B 1.489(4) .
N2B H2B1 0.8797 .
N2B H2B2 0.8797 .
C7B H7B1 0.9800 .
C7B H7B2 0.9800 .
C7B H7B3 0.9800 .
N1C C2C 1.344(3) .
N1C C6C 1.376(3) .
N1C H1C 0.8800 .
C2C N2C 1.339(3) .
C2C C3C 1.405(4) .
C3C C4C 1.369(4) .
C3C H3C 0.9500 .
C4C C5C 1.409(4) .
C4C H4C 0.9500 .
C5C C6C 1.355(4) .
C5C H5C 0.9500 .
C6C C7C 1.489(4) .
N2C H2C1 0.8801 .
N2C H2C2 0.8798 .
C7C H7C1 0.9800 .
C7C H7C2 0.9800 .
C7C H7C3 0.9800 .
O11W H1 0.8607 .
O11W H2 0.8604 .
O12W H3 0.8597 .
O12W H4 0.8598 .
O13W H5 0.8597 .
O13W H6 0.8598 .

loop_
_geom_hbond_atom_site_label_D
_geom_hbond_atom_site_label_H
_geom_hbond_atom_site_label_A
_geom_hbond_distance_DH
_geom_hbond_distance_HA
_geom_hbond_distance_DA
_geom_hbond_angle_DHA
_geom_hbond_site_symmetry_A
O1W H1W1 O13W 0.86 1.95 2.789(3) 166.6 2_666
O1W H1W2 O14 0.86 2.27 2.928(3) 133.2 .
O1W H1W2 O11 0.86 2.52 3.349(3) 161.1 .
O2W H2W1 O11W 0.86 2.00 2.809(3) 155.6 2_666
O2W H2W2 O14 0.86 2.03 2.835(3) 155.7 2_566
O3W H3W1 O13W 0.86 1.87 2.721(3) 171.8 2_766
O3W H3W2 O32 0.86 1.88 2.712(3) 163.2 2_666
O4W H4W1 O23 0.86 1.92 2.776(3) 174.7 .
O4W H4W2 O12 0.86 1.89 2.749(3) 173.1 .
O5W H5W1 O11W 0.86 1.90 2.752(3) 173.9 .
O5W H5W2 O23 0.86 2.01 2.838(3) 162.1 1_655
O6W H6W1 O32 0.86 1.90 2.748(3) 167.7 .
O6W H6W2 O11 0.86 1.87 2.731(3) 178.1 .
O7W H7W1 O12W 0.86 1.89 2.721(3) 161.5 2_667
O7W H7W2 O24 0.86 1.89 2.741(3) 168.5 .
O8W H8W1 O33 0.86 2.09 2.870(3) 151.4 1_455
O8W H8W2 O12W 0.86 1.86 2.719(3) 172.6 1_455
O9W H9W1 O33 0.86 1.98 2.805(3) 161.0 .
O9W H9W2 O24 0.86 2.11 2.951(3) 166.0 2_567
O9W H9W2 O21 0.86 2.64 3.257(3) 129.2 2_567
N1A H1A O13 0.88 1.86 2.737(3) 175.0 .
N2A H2A1 O11 0.88 2.08 2.954(3) 170.4 .
N2A H2A2 O12 0.88 2.22 3.088(3) 171.0 1_655
N1B H1B O22 0.88 1.85 2.728(3) 172.6 .
N2B H2B1 O24 0.88 2.13 2.997(3) 169.6 .
N1C H1C O34 0.88 1.83 2.703(3) 169.1 .
N2B H2B2 O21 0.88 2.01 2.878(3) 171.2 1_655
N2C H2C2 O31 0.88 2.00 2.878(3) 177.4 1_455
O13W H6 O31 0.86 1.87 2.702(3) 161.0 .
N2C H2C1 O32 0.88 2.06 2.931(3) 170.5 .
O11W H1 O33 0.86 1.96 2.793(3) 161.8 .
O11W H2 O12 0.86 1.86 2.711(3) 173.2 1_655
O12W H3 O23 0.86 1.99 2.797(3) 156.7 1_655
O12W H4 O21 0.86 1.84 2.689(3) 168.4 2_567
O13W H5 O14 0.86 1.94 2.794(3) 169.9 1_655

loop_
_geom_torsion_atom_site_label_1
_geom_torsion_atom_site_label_2
_geom_torsion_atom_site_label_3
_geom_torsion_atom_site_label_4
_geom_torsion
C6A N1A C2A C3A 0.5(4)
C6A N1A C2A C7A -179.2(2)
N1A C2A C3A C4A 0.1(4)
C7A C2A C3A C4A 179.9(2)
C2A C3A C4A C5A -0.1(4)
C3A C4A C5A C6A -0.5(4)
C2A N1A C6A N2A 179.2(2)
C2A N1A C6A C5A -1.1(3)
C4A C5A C6A N2A -179.3(2)
C4A C5A C6A N1A 1.1(4)
C6B N1B C2B N2B -179.4(2)
C6B N1B C2B C3B 0.1(3)
N2B C2B C3B C4B 179.8(2)
N1B C2B C3B C4B 0.3(3)
C2B C3B C4B C5B -0.5(4)
C3B C4B C5B C6B 0.2(4)
C4B C5B C6B N1B 0.2(3)
C4B C5B C6B C7B 179.5(2)
C2B N1B C6B C5B -0.3(3)
C2B N1B C6B C7B -179.7(2)
C6C N1C C2C N2C 179.8(2)
C6C N1C C2C C3C 0.4(3)
N2C C2C C3C C4C -179.6(2)
N1C C2C C3C C4C -0.3(4)
C2C C3C C4C C5C 0.0(4)
C3C C4C C5C C6C 0.1(4)
C4C C5C C6C N1C 0.0(4)
C4C C5C C6C C7C 179.0(2)
C2C N1C C6C C5C -0.3(4)
C2C N1C C6C C7C -179.3(2)
